data_4073961
loop_
_publ_author_name
'Darensbourg, Donald J.'
'Andreatta, Jeremy R.'
'Stranahan, Sarah M.'
'Reibenspies, Joseph H.'

_publ_section_title
;
 What is the Real Steric Impact of Triphenylphosphite? Solid-State and
 Solution Structural Studies ofcis- andtrans-Isomers of M(CO)4[P(OPh)3]2(M
 = Mo and W)
;
_journal_issue 27
_journal_name_full Organometallics
_journal_page_first 6832
_journal_paper_doi 10.1021/om700761q
_journal_volume 26
_journal_year 2007
_chemical_formula_sum 'C16 H22 Mo O10 P2'
_chemical_formula_weight 532.22
_chemical_name_systematic
; 
 ? 
;
_space_group_IT_number 14
_symmetry_cell_setting monoclinic
_symmetry_space_group_name_Hall '-P 2yn'
_symmetry_space_group_name_H-M 'P 1 21/n 1'
_atom_sites_solution_hydrogens geom
_atom_sites_solution_primary direct
_atom_sites_solution_secondary difmap
_audit_creation_method SHELXL-97
_cell_angle_alpha 90.00
_cell_angle_beta 99.544(5)
_cell_angle_gamma 90.00
_cell_formula_units_Z 8
_cell_length_a 13.017(4)
_cell_length_b 19.538(6)
_cell_length_c 16.406(5)
_cell_measurement_reflns_used 976
_cell_measurement_temperature 110(2)
_cell_measurement_theta_max 27.40
_cell_measurement_theta_min 2.42
_cell_volume 4115(2)
_computing_cell_refinement 'Bruker SMART'
_computing_data_collection 'Bruker SMART'
_computing_data_reduction 'Bruker SAINT'
_computing_molecular_graphics 'Bruker SHELXTL'
_computing_publication_material 'Bruker SHELXTL'
_computing_structure_refinement 'SHELXL-97 (Sheldrick, 1997)'
_computing_structure_solution 'SHELXS-97 (Sheldrick, 1990)'
_diffrn_ambient_temperature 110(2)
_diffrn_measured_fraction_theta_full 0.980
_diffrn_measured_fraction_theta_max 0.980
_diffrn_measurement_device_type 'CCD area detector'
_diffrn_measurement_method 'phi and omega scans'
_diffrn_radiation_monochromator graphite
_diffrn_radiation_source 'fine-focus sealed tube'
_diffrn_radiation_type MoK\a
_diffrn_radiation_wavelength 0.71073
_diffrn_reflns_av_R_equivalents 0.0784
_diffrn_reflns_av_sigmaI/netI 0.0637
_diffrn_reflns_limit_h_max 16
_diffrn_reflns_limit_h_min -15
_diffrn_reflns_limit_k_max 25
_diffrn_reflns_limit_k_min -25
_diffrn_reflns_limit_l_max 17
_diffrn_reflns_limit_l_min -21
_diffrn_reflns_number 38363
_diffrn_reflns_theta_full 27.56
_diffrn_reflns_theta_max 27.56
_diffrn_reflns_theta_min 1.63
_exptl_absorpt_coefficient_mu 0.844
_exptl_absorpt_correction_T_max 0.8767
_exptl_absorpt_correction_T_min 0.8360
_exptl_absorpt_correction_type none
_exptl_crystal_density_diffrn 1.718
_exptl_crystal_density_meas 0
_exptl_crystal_F_000 2160
_exptl_crystal_size_max 0.22
_exptl_crystal_size_mid 0.20
_exptl_crystal_size_min 0.16
_refine_diff_density_max 5.875
_refine_diff_density_min -1.171
_refine_diff_density_rms 0.283
_refine_ls_extinction_method none
_refine_ls_goodness_of_fit_ref 1.039
_refine_ls_hydrogen_treatment constr
_refine_ls_matrix_type full
_refine_ls_number_parameters 527
_refine_ls_number_reflns 9318
_refine_ls_number_restraints 0
_refine_ls_restrained_S_all 1.039
_refine_ls_R_factor_all 0.0986
_refine_ls_R_factor_gt 0.0772
_refine_ls_shift/su_max 0.000
_refine_ls_shift/su_mean 0.000
_refine_ls_structure_factor_coef Fsqd
_refine_ls_weighting_details 'calc w=1/[\s^2^(Fo^2^)+(0.1256P)^2^+0.0000P] where P=(Fo^2^+2Fc^2^)/3'
_refine_ls_weighting_scheme calc
_refine_ls_wR_factor_gt 0.1656
_refine_ls_wR_factor_ref 0.1896
_reflns_number_gt 6800
_reflns_number_total 9318
_reflns_threshold_expression >2sigma(I)
_cod_data_source_file om700761q-file004.cif
_cod_data_source_block data
_cod_depositor_comments
;
The following automatic conversions were performed:

'_symmetry_cell_setting' value 'Monoclinic' changed to 'monoclinic'
according to /home/saulius/struct/CIF-dictionaries/cif_core.dic
dictionary named 'cif_core.dic' version 2.4.1 from 2010-06-29.

Automatic conversion script
Id: cif_fix_values 1715 2011-07-08 13:25:40Z adriana 
;
_cod_original_sg_symbol_H-M P2(1)/n
_cod_database_code 4073961

loop_
_symmetry_equiv_pos_as_xyz
'x, y, z'
'-x+1/2, y+1/2, -z+1/2'
'-x, -y, -z'
'x-1/2, -y-1/2, z-1/2'

loop_
_atom_site_label
_atom_site_type_symbol
_atom_site_fract_x
_atom_site_fract_y
_atom_site_fract_z
_atom_site_U_iso_or_equiv
_atom_site_adp_type
_atom_site_occupancy
_atom_site_symmetry_multiplicity
_atom_site_calc_flag
_atom_site_refinement_flags
C1 C 0.1878(3) 0.1811(2) 0.7174(3) 0.0229(9) Uani 1 1 d .
C2 C 0.0151(4) 0.1923(2) 0.8124(3) 0.0228(10) Uani 1 1 d .
C3 C 0.0091(3) 0.0419(2) 0.8169(3) 0.0212(9) Uani 1 1 d .
C4 C -0.0088(4) 0.1211(2) 0.6576(3) 0.0212(10) Uani 1 1 d .
C5 C 0.2599(4) 0.1598(3) 1.0450(3) 0.0349(12) Uani 1 1 d .
H5A H 0.2317 0.1338 1.0882 0.042 Uiso 1 1 calc R
H5B H 0.2724 0.2074 1.0647 0.042 Uiso 1 1 calc R
C6 C 0.3983(4) 0.1650(2) 0.9594(3) 0.0272(10) Uani 1 1 d .
H6A H 0.4050 0.2145 0.9717 0.033 Uiso 1 1 calc R
H6B H 0.4677 0.1475 0.9524 0.033 Uiso 1 1 calc R
C7 C 0.3420(4) 0.0531(2) 1.0078(3) 0.0330(12) Uani 1 1 d .
H7A H 0.4063 0.0326 0.9935 0.040 Uiso 1 1 calc R
H7B H 0.3234 0.0276 1.0555 0.040 Uiso 1 1 calc R
C8 C 0.3618(3) 0.1279(2) 1.0314(3) 0.0187(9) Uani 1 1 d .
C9 C 0.4465(4) 0.1300(2) 1.1086(3) 0.0243(10) Uani 1 1 d .
H9A H 0.4194 0.1070 1.1544 0.029 Uiso 1 1 calc R
H9B H 0.5072 0.1034 1.0972 0.029 Uiso 1 1 calc R
C10 C 0.4839(4) 0.2015(2) 1.1375(3) 0.0302(11) Uani 1 1 d .
H10A H 0.5164 0.2236 1.0946 0.045 Uiso 1 1 calc R
H10B H 0.5349 0.1978 1.1884 0.045 Uiso 1 1 calc R
H10C H 0.4244 0.2289 1.1479 0.045 Uiso 1 1 calc R
C11 C 0.1506(4) -0.0819(2) 0.6044(3) 0.0275(10) Uani 1 1 d .
H11A H 0.1438 -0.0801 0.5434 0.033 Uiso 1 1 calc R
H11B H 0.1130 -0.1230 0.6191 0.033 Uiso 1 1 calc R
C12 C 0.3200(4) -0.0206(2) 0.6263(3) 0.0263(10) Uani 1 1 d .
H12A H 0.3957 -0.0247 0.6468 0.032 Uiso 1 1 calc R
H12B H 0.3100 -0.0116 0.5662 0.032 Uiso 1 1 calc R
C13 C 0.2726(4) -0.0964(2) 0.7356(3) 0.0268(10) Uani 1 1 d .
H13A H 0.2433 -0.1414 0.7473 0.032 Uiso 1 1 calc R
H13B H 0.3465 -0.0953 0.7624 0.032 Uiso 1 1 calc R
C14 C 0.2656(4) -0.0875(2) 0.6424(3) 0.0215(9) Uani 1 1 d .
C15 C 0.3174(4) -0.1498(2) 0.6083(3) 0.0296(11) Uani 1 1 d .
H15A H 0.3867 -0.1566 0.6427 0.036 Uiso 1 1 calc R
H15B H 0.2751 -0.1908 0.6152 0.036 Uiso 1 1 calc R
C16 C 0.3317(4) -0.1457(3) 0.5184(3) 0.0375(13) Uani 1 1 d .
H16A H 0.2637 -0.1399 0.4833 0.056 Uiso 1 1 calc R
H16B H 0.3643 -0.1880 0.5031 0.056 Uiso 1 1 calc R
H16C H 0.3764 -0.1066 0.5109 0.056 Uiso 1 1 calc R
C17 C 0.6877(4) 0.1927(2) 0.7161(3) 0.0252(10) Uani 1 1 d .
C18 C 0.5070(3) 0.2121(2) 0.7957(3) 0.0225(10) Uani 1 1 d .
C19 C 0.4896(3) 0.0610(2) 0.8072(3) 0.0211(9) Uani 1 1 d .
C20 C 0.4833(4) 0.1341(2) 0.6490(3) 0.0206(10) Uani 1 1 d .
C21 C 0.8225(4) 0.2158(2) 0.9871(3) 0.0251(10) Uani 1 1 d .
H21A H 0.7953 0.2514 1.0208 0.030 Uiso 1 1 calc R
H21B H 0.8919 0.2307 0.9766 0.030 Uiso 1 1 calc R
C22 C 0.8735(4) 0.0936(2) 0.9804(3) 0.0248(10) Uani 1 1 d .
H22A H 0.9425 0.1075 0.9682 0.030 Uiso 1 1 calc R
H22B H 0.8818 0.0495 1.0105 0.030 Uiso 1 1 calc R
C23 C 0.7250(4) 0.1272(2) 1.0500(3) 0.0249(10) Uani 1 1 d .
H23A H 0.7298 0.0834 1.0807 0.030 Uiso 1 1 calc R
H23B H 0.6980 0.1624 1.0844 0.030 Uiso 1 1 calc R
C24 C 0.8333(3) 0.1481(2) 1.0345(3) 0.0170(8) Uani 1 1 d .
C25 C 0.9049(3) 0.1570(2) 1.1183(3) 0.0228(10) Uani 1 1 d .
H25A H 0.8763 0.1940 1.1491 0.027 Uiso 1 1 calc R
H25B H 0.9029 0.1142 1.1504 0.027 Uiso 1 1 calc R
C26 C 1.0176(3) 0.1736(2) 1.1140(3) 0.0303(11) Uani 1 1 d .
H26A H 1.0488 0.1357 1.0876 0.045 Uiso 1 1 calc R
H26B H 1.0560 0.1804 1.1701 0.045 Uiso 1 1 calc R
H26C H 1.0209 0.2155 1.0818 0.045 Uiso 1 1 calc R
C27 C 0.6525(4) -0.0663(2) 0.6008(3) 0.0249(10) Uani 1 1 d .
H27A H 0.6520 -0.0647 0.5404 0.030 Uiso 1 1 calc R
H27B H 0.6115 -0.1067 0.6128 0.030 Uiso 1 1 calc R
C28 C 0.8224(4) -0.0064(2) 0.6367(3) 0.0227(10) Uani 1 1 d .
H28A H 0.8971 -0.0117 0.6601 0.027 Uiso 1 1 calc R
H28B H 0.8169 0.0051 0.5773 0.027 Uiso 1 1 calc R
C29 C 0.7610(4) -0.0840(2) 0.7382(3) 0.0261(10) Uani 1 1 d .
H29A H 0.7324 -0.1299 0.7467 0.031 Uiso 1 1 calc R
H29B H 0.8325 -0.0816 0.7702 0.031 Uiso 1 1 calc R
C30 C 0.7650(4) -0.0734(2) 0.6461(3) 0.0221(9) Uani 1 1 d .
C31 C 0.8235(4) -0.1336(2) 0.6153(3) 0.0295(11) Uani 1 1 d .
H31A H 0.8900 -0.1397 0.6537 0.035 Uiso 1 1 calc R
H31B H 0.7817 -0.1756 0.6181 0.035 Uiso 1 1 calc R
C32 C 0.8473(4) -0.1267(2) 0.5279(3) 0.0338(12) Uani 1 1 d .
H32A H 0.7820 -0.1219 0.4889 0.051 Uiso 1 1 calc R
H32B H 0.8843 -0.1677 0.5140 0.051 Uiso 1 1 calc R
H32C H 0.8910 -0.0863 0.5246 0.051 Uiso 1 1 calc R
Mo1 Mo 0.09192(3) 0.114946(19) 0.76561(2) 0.01850(13) Uani 1 1 d .
Mo2 Mo 0.58245(3) 0.129954(19) 0.75889(2) 0.01803(13) Uani 1 1 d .
O1 O 0.2416(3) 0.21700(17) 0.6898(2) 0.0351(9) Uani 1 1 d .
O2 O -0.0285(3) 0.23517(17) 0.8383(2) 0.0338(8) Uani 1 1 d .
O3 O -0.0319(3) -0.00016(16) 0.8469(2) 0.0302(8) Uani 1 1 d .
O4 O -0.0631(3) 0.12861(16) 0.5962(2) 0.0299(8) Uani 1 1 d .
O5 O 0.1835(2) 0.15956(17) 0.9685(2) 0.0307(8) Uani 1 1 d .
O6 O 0.3246(2) 0.15457(15) 0.88306(18) 0.0238(7) Uani 1 1 d .
O7 O 0.2575(3) 0.04711(15) 0.9372(2) 0.0309(8) Uani 1 1 d .
O8 O 0.1038(2) -0.02049(15) 0.63398(19) 0.0265(7) Uani 1 1 d .
O9 O 0.2778(2) 0.03595(14) 0.66785(19) 0.0238(7) Uani 1 1 d .
O10 O 0.2156(3) -0.04227(15) 0.76964(19) 0.0266(7) Uani 1 1 d .
O11 O 0.7492(3) 0.22563(17) 0.6944(2) 0.0345(8) Uani 1 1 d .
O12 O 0.4660(3) 0.25982(15) 0.8158(2) 0.0310(8) Uani 1 1 d .
O13 O 0.4431(3) 0.02147(16) 0.8352(2) 0.0292(8) Uani 1 1 d .
O14 O 0.4295(3) 0.13825(17) 0.5875(2) 0.0323(8) Uani 1 1 d .
O15 O 0.7523(3) 0.20808(14) 0.90881(19) 0.0320(8) Uani 1 1 d .
O16 O 0.8005(2) 0.08516(16) 0.9030(2) 0.0287(8) Uani 1 1 d .
O17 O 0.6524(2) 0.11948(17) 0.9717(2) 0.0286(8) Uani 1 1 d .
O18 O 0.6052(2) -0.00428(15) 0.62695(19) 0.0266(7) Uani 1 1 d .
O19 O 0.7777(2) 0.04877(14) 0.67946(19) 0.0233(7) Uani 1 1 d .
O20 O 0.6961(3) -0.03173(15) 0.76822(19) 0.0258(7) Uani 1 1 d .
P1 P 0.21770(9) 0.11764(5) 0.89237(7) 0.0187(3) Uani 1 1 d .
P2 P 0.17602(9) 0.02004(5) 0.70823(7) 0.0193(3) Uani 1 1 d .
P3 P 0.70118(9) 0.13376(5) 0.88923(7) 0.0178(3) Uani 1 1 d .
P4 P 0.66837(9) 0.03307(5) 0.70776(7) 0.0192(3) Uani 1 1 d .

loop_
_atom_site_aniso_label
_atom_site_aniso_U_11
_atom_site_aniso_U_22
_atom_site_aniso_U_33
_atom_site_aniso_U_23
_atom_site_aniso_U_13
_atom_site_aniso_U_12
C1 0.017(2) 0.030(2) 0.019(2) -0.0027(19) -0.0020(18) -0.0018(18)
C2 0.027(3) 0.024(2) 0.017(2) 0.0048(18) 0.0024(19) -0.0049(18)
C3 0.019(2) 0.024(2) 0.019(2) -0.0025(18) -0.0009(18) 0.0029(17)
C4 0.027(3) 0.0166(19) 0.022(3) -0.0014(17) 0.011(2) -0.0036(17)
C5 0.029(3) 0.054(3) 0.021(3) -0.011(2) 0.002(2) 0.001(2)
C6 0.024(3) 0.029(2) 0.027(3) 0.000(2) 0.002(2) -0.0046(19)
C7 0.041(3) 0.021(2) 0.032(3) 0.005(2) -0.007(2) -0.002(2)
C8 0.021(2) 0.020(2) 0.013(2) 0.0004(16) -0.0025(18) 0.0001(16)
C9 0.027(3) 0.027(2) 0.017(2) 0.0005(18) 0.000(2) -0.0005(18)
C10 0.032(3) 0.026(2) 0.029(3) -0.004(2) -0.007(2) 0.0011(19)
C11 0.024(3) 0.032(2) 0.026(3) -0.010(2) 0.000(2) -0.0028(19)
C12 0.025(3) 0.029(2) 0.027(3) 0.001(2) 0.010(2) 0.0014(19)
C13 0.036(3) 0.024(2) 0.020(3) 0.0049(19) 0.003(2) 0.0075(19)
C14 0.025(2) 0.021(2) 0.018(2) -0.0017(17) 0.0020(19) 0.0026(17)
C15 0.032(3) 0.027(2) 0.029(3) -0.004(2) 0.002(2) 0.009(2)
C16 0.042(3) 0.042(3) 0.029(3) -0.003(2) 0.009(2) 0.010(2)
C17 0.022(2) 0.035(2) 0.017(2) -0.0006(19) -0.0004(19) -0.0038(19)
C18 0.022(2) 0.027(2) 0.017(2) 0.0025(18) -0.0006(18) -0.0040(18)
C19 0.016(2) 0.029(2) 0.017(2) -0.0066(18) -0.0017(18) -0.0007(17)
C20 0.026(3) 0.0154(19) 0.023(3) -0.0048(17) 0.012(2) -0.0008(16)
C21 0.030(3) 0.021(2) 0.021(2) 0.0029(18) -0.006(2) -0.0043(18)
C22 0.025(3) 0.022(2) 0.026(3) -0.0007(18) -0.001(2) 0.0061(17)
C23 0.027(3) 0.033(2) 0.013(2) -0.0024(18) 0.0005(19) -0.0014(19)
C24 0.018(2) 0.0193(19) 0.013(2) 0.0018(16) -0.0010(17) 0.0013(16)
C25 0.025(2) 0.024(2) 0.019(2) -0.0011(18) 0.0018(19) 0.0046(18)
C26 0.024(3) 0.034(2) 0.031(3) -0.007(2) -0.002(2) -0.0035(19)
C27 0.026(3) 0.021(2) 0.028(3) -0.0040(19) 0.004(2) -0.0040(18)
C28 0.027(3) 0.0159(19) 0.026(3) -0.0048(18) 0.005(2) 0.0015(17)
C29 0.030(3) 0.018(2) 0.029(3) 0.0015(19) 0.004(2) 0.0031(18)
C30 0.027(3) 0.019(2) 0.020(2) -0.0022(18) 0.0020(19) 0.0005(17)
C31 0.035(3) 0.023(2) 0.031(3) -0.003(2) 0.006(2) 0.0021(19)
C32 0.038(3) 0.034(3) 0.031(3) -0.011(2) 0.011(2) 0.002(2)
Mo1 0.0196(2) 0.0189(2) 0.0165(2) -0.00065(14) 0.00160(16) -0.00159(13)
Mo2 0.0186(2) 0.0191(2) 0.0159(2) -0.00011(14) 0.00139(16) -0.00017(13)
O1 0.036(2) 0.0364(19) 0.033(2) 0.0077(16) 0.0060(17) -0.0132(16)
O2 0.040(2) 0.0298(18) 0.034(2) -0.0041(15) 0.0106(17) 0.0075(15)
O3 0.0299(19) 0.0239(16) 0.037(2) 0.0033(15) 0.0059(16) -0.0011(14)
O4 0.033(2) 0.0303(17) 0.023(2) 0.0004(14) -0.0033(16) -0.0054(14)
O5 0.0251(18) 0.045(2) 0.0209(18) -0.0129(15) -0.0007(14) 0.0056(15)
O6 0.0233(17) 0.0295(16) 0.0173(16) 0.0016(13) -0.0003(13) -0.0037(13)
O7 0.040(2) 0.0194(15) 0.0285(19) 0.0007(13) -0.0090(16) -0.0040(14)
O8 0.0233(17) 0.0296(16) 0.0252(19) -0.0098(14) -0.0003(14) 0.0019(13)
O9 0.0245(18) 0.0223(15) 0.0265(19) -0.0020(13) 0.0092(14) -0.0020(12)
O10 0.040(2) 0.0215(15) 0.0186(17) 0.0035(13) 0.0055(15) 0.0057(13)
O11 0.036(2) 0.0344(18) 0.033(2) 0.0068(16) 0.0066(17) -0.0093(16)
O12 0.034(2) 0.0234(16) 0.036(2) -0.0039(15) 0.0085(16) 0.0031(14)
O13 0.029(2) 0.0254(16) 0.033(2) 0.0011(14) 0.0066(16) -0.0062(14)
O14 0.035(2) 0.0364(19) 0.0223(19) -0.0024(15) -0.0040(16) 0.0001(15)
O15 0.047(2) 0.0151(15) 0.0267(19) 0.0039(13) -0.0129(16) -0.0068(14)
O16 0.0262(18) 0.0287(17) 0.0273(19) -0.0103(14) -0.0067(14) 0.0072(13)
O17 0.0178(18) 0.047(2) 0.0196(18) -0.0019(15) -0.0002(14) -0.0032(14)
O18 0.0242(18) 0.0285(16) 0.0242(18) -0.0070(14) -0.0044(14) 0.0013(13)
O19 0.0220(17) 0.0215(15) 0.0276(18) -0.0021(13) 0.0074(14) -0.0026(12)
O20 0.037(2) 0.0199(15) 0.0216(17) 0.0043(13) 0.0070(15) 0.0049(13)
P1 0.0206(6) 0.0190(5) 0.0161(6) 0.0003(4) 0.0020(5) -0.0018(4)
P2 0.0218(6) 0.0198(5) 0.0159(6) 0.0004(4) 0.0014(5) -0.0012(4)
P3 0.0199(6) 0.0163(5) 0.0169(6) 0.0002(4) 0.0022(5) -0.0009(4)
P4 0.0209(6) 0.0201(5) 0.0160(6) 0.0001(4) 0.0008(5) -0.0012(4)

loop_
_atom_type_symbol
_atom_type_description
_atom_type_scat_dispersion_real
_atom_type_scat_dispersion_imag
_atom_type_scat_source
C C 0.0033 0.0016 'International Tables Vol C Tables 4.2.6.8 and 6.1.1.4'
H H 0.0000 0.0000 'International Tables Vol C Tables 4.2.6.8 and 6.1.1.4'
O O 0.0106 0.0060 'International Tables Vol C Tables 4.2.6.8 and 6.1.1.4'
P P 0.1023 0.0942 'International Tables Vol C Tables 4.2.6.8 and 6.1.1.4'
Mo Mo -1.6832 0.6857 'International Tables Vol C Tables 4.2.6.8 and 6.1.1.4'

loop_
_geom_angle_atom_site_label_1
_geom_angle_atom_site_label_2
_geom_angle_atom_site_label_3
_geom_angle
O1 C1 Mo1 178.8(4)
O2 C2 Mo1 179.4(4)
O3 C3 Mo1 176.3(4)
O4 C4 Mo1 175.7(4)
O5 C5 C8 111.0(4)
O6 C6 C8 110.7(3)
O7 C7 C8 110.5(3)
C5 C8 C7 108.4(4)
C5 C8 C6 108.2(4)
C7 C8 C6 108.6(4)
C5 C8 C9 113.2(4)
C7 C8 C9 107.6(3)
C6 C8 C9 110.6(4)
C10 C9 C8 115.4(4)
O8 C11 C14 110.9(3)
O9 C12 C14 110.3(3)
O10 C13 C14 110.6(3)
C13 C14 C11 108.0(4)
C13 C14 C12 108.5(4)
C11 C14 C12 108.6(4)
C13 C14 C15 108.5(4)
C11 C14 C15 111.5(4)
C12 C14 C15 111.6(4)
C16 C15 C14 116.3(4)
O11 C17 Mo2 176.9(4)
O12 C18 Mo2 178.2(4)
O13 C19 Mo2 176.5(4)
O14 C20 Mo2 177.9(4)
O15 C21 C24 110.6(3)
O16 C22 C24 110.2(3)
O17 C23 C24 111.0(3)
C21 C24 C23 107.9(4)
C21 C24 C22 108.5(4)
C23 C24 C22 108.9(3)
C21 C24 C25 110.4(3)
C23 C24 C25 108.7(3)
C22 C24 C25 112.4(3)
C26 C25 C24 115.6(4)
O18 C27 C30 110.4(3)
O19 C28 C30 110.1(4)
O20 C29 C30 110.7(3)
C28 C30 C31 110.3(4)
C28 C30 C27 108.6(3)
C31 C30 C27 113.3(4)
C28 C30 C29 108.1(4)
C31 C30 C29 108.7(4)
C27 C30 C29 107.7(4)
C32 C31 C30 115.6(4)
C4 Mo1 C2 89.92(17)
C4 Mo1 C1 88.39(17)
C2 Mo1 C1 92.64(18)
C4 Mo1 C3 95.29(17)
C2 Mo1 C3 92.15(17)
C1 Mo1 C3 173.97(17)
C4 Mo1 P2 88.51(12)
C2 Mo1 P2 177.40(13)
C1 Mo1 P2 89.40(13)
C3 Mo1 P2 85.93(12)
C4 Mo1 P1 174.93(12)
C2 Mo1 P1 87.97(13)
C1 Mo1 P1 87.10(13)
C3 Mo1 P1 89.40(12)
P2 Mo1 P1 93.76(4)
C18 Mo2 C20 88.00(17)
C18 Mo2 C17 90.75(18)
C20 Mo2 C17 91.96(17)
C18 Mo2 C19 93.40(17)
C20 Mo2 C19 92.32(17)
C17 Mo2 C19 174.14(18)
C18 Mo2 P4 177.08(13)
C20 Mo2 P4 89.17(12)
C17 Mo2 P4 88.60(14)
C19 Mo2 P4 87.46(12)
C18 Mo2 P3 89.00(13)
C20 Mo2 P3 175.96(11)
C17 Mo2 P3 85.37(13)
C19 Mo2 P3 90.56(12)
P4 Mo2 P3 93.79(4)
C5 O5 P1 115.3(3)
C6 O6 P1 116.1(3)
C7 O7 P1 115.9(3)
C11 O8 P2 115.4(3)
C12 O9 P2 116.6(3)
C13 O10 P2 116.1(3)
C21 O15 P3 116.6(2)
C22 O16 P3 116.9(3)
C23 O17 P3 115.5(3)
C27 O18 P4 115.8(3)
C28 O19 P4 116.3(3)
C29 O20 P4 115.1(3)
O6 P1 O7 102.20(17)
O6 P1 O5 101.60(17)
O7 P1 O5 100.96(18)
O6 P1 Mo1 113.75(12)
O7 P1 Mo1 119.64(12)
O5 P1 Mo1 116.12(13)
O9 P2 O10 101.81(17)
O9 P2 O8 101.54(17)
O10 P2 O8 100.77(17)
O9 P2 Mo1 117.95(12)
O10 P2 Mo1 117.01(12)
O8 P2 Mo1 115.10(12)
O16 P3 O15 102.20(18)
O16 P3 O17 101.60(18)
O15 P3 O17 101.31(18)
O16 P3 Mo2 119.48(13)
O15 P3 Mo2 112.73(12)
O17 P3 Mo2 116.96(13)
O19 P4 O20 102.13(17)
O19 P4 O18 101.85(17)
O20 P4 O18 100.49(17)
O19 P4 Mo2 115.83(12)
O20 P4 Mo2 118.08(12)
O18 P4 Mo2 115.89(12)

loop_
_geom_bond_atom_site_label_1
_geom_bond_atom_site_label_2
_geom_bond_distance
C1 O1 1.138(5)
C1 Mo1 2.044(5)
C2 O2 1.133(5)
C2 Mo1 2.032(5)
C3 O3 1.136(5)
C3 Mo1 2.051(5)
C4 O4 1.140(6)
C4 Mo1 2.026(5)
C5 O5 1.466(5)
C5 C8 1.515(6)
C6 O6 1.461(5)
C6 C8 1.526(6)
C7 O7 1.464(5)
C7 C8 1.524(6)
C8 C9 1.536(6)
C9 C10 1.527(6)
C11 O8 1.465(5)
C11 C14 1.527(6)
C12 O9 1.453(5)
C12 C14 1.531(6)
C13 O10 1.455(5)
C13 C14 1.527(6)
C14 C15 1.540(6)
C15 C16 1.519(7)
C17 O11 1.130(5)
C17 Mo2 2.047(5)
C18 O12 1.149(5)
C18 Mo2 2.025(5)
C19 O13 1.125(5)
C19 Mo2 2.054(5)
C20 O14 1.131(6)
C20 Mo2 2.037(5)
C21 O15 1.456(5)
C21 C24 1.528(5)
C22 O16 1.464(5)
C22 C24 1.532(6)
C23 O17 1.470(5)
C23 C24 1.529(6)
C24 C25 1.537(6)
C25 C26 1.516(6)
C27 O18 1.457(5)
C27 C30 1.533(6)
C28 O19 1.459(5)
C28 C30 1.528(6)
C29 O20 1.461(5)
C29 C30 1.536(6)
C30 C31 1.532(6)
C31 C32 1.523(7)
Mo1 P2 2.4218(13)
Mo1 P1 2.4247(14)
Mo2 P4 2.4184(13)
Mo2 P3 2.4229(13)
O5 P1 1.617(3)
O6 P1 1.597(3)
O7 P1 1.607(3)
O8 P2 1.617(3)
O9 P2 1.606(3)
O10 P2 1.609(3)
O15 P3 1.608(3)
O16 P3 1.589(3)
O17 P3 1.612(3)
O18 P4 1.614(3)
O19 P4 1.598(3)
O20 P4 1.612(3)

loop_
_geom_torsion_atom_site_label_1
_geom_torsion_atom_site_label_2
_geom_torsion_atom_site_label_3
_geom_torsion_atom_site_label_4
_geom_torsion
O5 C5 C8 C7 -63.5(5)
O5 C5 C8 C6 54.2(5)
O5 C5 C8 C9 177.2(4)
O7 C7 C8 C5 54.0(5)
O7 C7 C8 C6 -63.4(5)
O7 C7 C8 C9 176.7(4)
O6 C6 C8 C5 -63.7(5)
O6 C6 C8 C7 53.8(5)
O6 C6 C8 C9 171.8(3)
C5 C8 C9 C10 -65.3(5)
C7 C8 C9 C10 174.9(4)
C6 C8 C9 C10 56.4(5)
O10 C13 C14 C11 -53.3(5)
O10 C13 C14 C12 64.2(5)
O10 C13 C14 C15 -174.4(4)
O8 C11 C14 C13 63.9(5)
O8 C11 C14 C12 -53.5(5)
O8 C11 C14 C15 -176.9(4)
O9 C12 C14 C13 -53.5(5)
O9 C12 C14 C11 63.6(5)
O9 C12 C14 C15 -173.0(4)
C13 C14 C15 C16 -171.8(4)
C11 C14 C15 C16 69.4(6)
C12 C14 C15 C16 -52.3(6)
O15 C21 C24 C23 -59.7(5)
O15 C21 C24 C22 58.1(5)
O15 C21 C24 C25 -178.3(4)
O17 C23 C24 C21 59.0(4)
O17 C23 C24 C22 -58.5(4)
O17 C23 C24 C25 178.7(3)
O16 C22 C24 C21 -60.0(5)
O16 C22 C24 C23 57.1(5)
O16 C22 C24 C25 177.6(3)
C21 C24 C25 C26 -65.4(5)
C23 C24 C25 C26 176.5(4)
C22 C24 C25 C26 55.9(5)
O19 C28 C30 C31 -169.7(4)
O19 C28 C30 C27 65.6(5)
O19 C28 C30 C29 -51.0(5)
O18 C27 C30 C28 -51.3(5)
O18 C27 C30 C31 -174.1(4)
O18 C27 C30 C29 65.6(4)
O20 C29 C30 C28 66.5(5)
O20 C29 C30 C31 -173.8(4)
O20 C29 C30 C27 -50.6(4)
C28 C30 C31 C32 -53.8(6)
C27 C30 C31 C32 68.1(5)
C29 C30 C31 C32 -172.1(4)
O4 C4 Mo1 C2 64(5)
O4 C4 Mo1 C1 -29(5)
O4 C4 Mo1 C3 156(5)
O4 C4 Mo1 P2 -118(5)
O4 C4 Mo1 P1 -1(7)
O2 C2 Mo1 C4 54(42)
O2 C2 Mo1 C1 142(42)
O2 C2 Mo1 C3 -41(42)
O2 C2 Mo1 P2 1(44)
O2 C2 Mo1 P1 -131(42)
O1 C1 Mo1 C4 -76(22)
O1 C1 Mo1 C2 -166(22)
O1 C1 Mo1 C3 52(23)
O1 C1 Mo1 P2 13(22)
O1 C1 Mo1 P1 106(22)
O3 C3 Mo1 C4 140(6)
O3 C3 Mo1 C2 -130(6)
O3 C3 Mo1 C1 12(7)
O3 C3 Mo1 P2 51(6)
O3 C3 Mo1 P1 -42(6)
O12 C18 Mo2 C20 -90(13)
O12 C18 Mo2 C17 2(13)
O12 C18 Mo2 C19 178(100)
O12 C18 Mo2 P4 -75(14)
O12 C18 Mo2 P3 87(13)
O14 C20 Mo2 C18 65(11)
O14 C20 Mo2 C17 -26(11)
O14 C20 Mo2 C19 158(11)
O14 C20 Mo2 P4 -115(11)
O14 C20 Mo2 P3 23(13)
O11 C17 Mo2 C18 129(8)
O11 C17 Mo2 C20 -143(8)
O11 C17 Mo2 C19 -6(9)
O11 C17 Mo2 P4 -54(8)
O11 C17 Mo2 P3 40(8)
O13 C19 Mo2 C18 -135(6)
O13 C19 Mo2 C20 137(6)
O13 C19 Mo2 C17 0(8)
O13 C19 Mo2 P4 48(6)
O13 C19 Mo2 P3 -46(6)
C8 C5 O5 P1 7.9(5)
C8 C6 O6 P1 8.3(5)
C8 C7 O7 P1 9.1(5)
C14 C11 O8 P2 -8.8(5)
C14 C12 O9 P2 -8.8(5)
C14 C13 O10 P2 -10.0(5)
C24 C21 O15 P3 0.7(5)
C24 C22 O16 P3 2.4(5)
C24 C23 O17 P3 0.4(4)
C30 C27 O18 P4 -12.3(5)
C30 C28 O19 P4 -12.9(5)
C30 C29 O20 P4 -14.3(5)
C6 O6 P1 O7 -56.7(3)
C6 O6 P1 O5 47.4(3)
C6 O6 P1 Mo1 173.0(3)
C7 O7 P1 O6 46.5(4)
C7 O7 P1 O5 -58.0(4)
C7 O7 P1 Mo1 173.2(3)
C5 O5 P1 O6 -56.9(4)
C5 O5 P1 O7 48.1(4)
C5 O5 P1 Mo1 179.1(3)
C4 Mo1 P1 O6 -37.5(15)
C2 Mo1 P1 O6 -102.98(18)
C1 Mo1 P1 O6 -10.24(18)
C3 Mo1 P1 O6 164.85(18)
P2 Mo1 P1 O6 78.97(14)
C4 Mo1 P1 O7 -158.5(15)
C2 Mo1 P1 O7 135.9(2)
C1 Mo1 P1 O7 -131.3(2)
C3 Mo1 P1 O7 43.8(2)
P2 Mo1 P1 O7 -42.10(16)
C4 Mo1 P1 O5 80.0(15)
C2 Mo1 P1 O5 14.44(19)
C1 Mo1 P1 O5 107.2(2)
C3 Mo1 P1 O5 -77.73(19)
P2 Mo1 P1 O5 -163.62(15)
C12 O9 P2 O10 56.7(3)
C12 O9 P2 O8 -47.0(3)
C12 O9 P2 Mo1 -173.8(3)
C13 O10 P2 O9 -45.6(3)
C13 O10 P2 O8 58.8(3)
C13 O10 P2 Mo1 -175.7(3)
C11 O8 P2 O9 57.1(3)
C11 O8 P2 O10 -47.5(3)
C11 O8 P2 Mo1 -174.3(3)
C4 Mo1 P2 O9 96.37(18)
C2 Mo1 P2 O9 149(3)
C1 Mo1 P2 O9 7.96(19)
C3 Mo1 P2 O9 -168.22(19)
P1 Mo1 P2 O9 -79.09(15)
C4 Mo1 P2 O10 -141.59(19)
C2 Mo1 P2 O10 -89(3)
C1 Mo1 P2 O10 130.00(19)
C3 Mo1 P2 O10 -46.18(19)
P1 Mo1 P2 O10 42.95(15)
C4 Mo1 P2 O8 -23.54(18)
C2 Mo1 P2 O8 29(3)
C1 Mo1 P2 O8 -111.95(19)
C3 Mo1 P2 O8 71.87(19)
P1 Mo1 P2 O8 161.00(14)
C22 O16 P3 O15 50.1(3)
C22 O16 P3 O17 -54.3(3)
C22 O16 P3 Mo2 175.3(3)
C21 O15 P3 O16 -52.2(4)
C21 O15 P3 O17 52.5(4)
C21 O15 P3 Mo2 178.3(3)
C23 O17 P3 O16 52.4(3)
C23 O17 P3 O15 -52.7(3)
C23 O17 P3 Mo2 -175.6(2)
C18 Mo2 P3 O16 -172.3(2)
C20 Mo2 P3 O16 -130.3(18)
C17 Mo2 P3 O16 -81.5(2)
C19 Mo2 P3 O16 94.3(2)
P4 Mo2 P3 O16 6.77(16)
C18 Mo2 P3 O15 -52.34(19)
C20 Mo2 P3 O15 -10.3(18)
C17 Mo2 P3 O15 38.5(2)
C19 Mo2 P3 O15 -145.73(19)
P4 Mo2 P3 O15 126.78(16)
C18 Mo2 P3 O17 64.52(19)
C20 Mo2 P3 O17 106.5(18)
C17 Mo2 P3 O17 155.35(19)
C19 Mo2 P3 O17 -28.87(18)
P4 Mo2 P3 O17 -116.37(14)
C28 O19 P4 O20 59.6(3)
C28 O19 P4 O18 -44.1(3)
C28 O19 P4 Mo2 -170.7(3)
C29 O20 P4 O19 -43.2(3)
C29 O20 P4 O18 61.5(3)
C29 O20 P4 Mo2 -171.5(3)
C27 O18 P4 O19 58.8(3)
C27 O18 P4 O20 -46.1(3)
C27 O18 P4 Mo2 -174.5(3)
C18 Mo2 P4 O19 88(2)
C20 Mo2 P4 O19 103.19(19)
C17 Mo2 P4 O19 11.20(19)
C19 Mo2 P4 O19 -164.46(19)
P3 Mo2 P4 O19 -74.06(14)
C18 Mo2 P4 O20 -150(2)
C20 Mo2 P4 O20 -135.28(19)
C17 Mo2 P4 O20 132.73(19)
C19 Mo2 P4 O20 -42.93(19)
P3 Mo2 P4 O20 47.47(15)
C18 Mo2 P4 O18 -31(2)
C20 Mo2 P4 O18 -16.05(19)
C17 Mo2 P4 O18 -108.04(19)
C19 Mo2 P4 O18 76.30(19)
P3 Mo2 P4 O18 166.70(14)
